data_4509232
loop_
_publ_author_name
'Guzei, Ilia A.'
'Mitra, Amitabha'
'Spencer, Lara C.'

_publ_section_title
;
 Concomitant Twinning and Polymorphism of Ti(C5H4tBu)2Cl2
;
_journal_issue 5
_journal_name_full 'Crystal Growth &amp; Design'
_journal_page_first 2287
_journal_paper_doi 10.1021/cg8010772
_journal_volume 9
_journal_year 2009
_chemical_absolute_configuration ad
_chemical_formula_moiety 'C18 H26 Cl2 Ti'
_chemical_formula_sum 'C18 H26 Cl2 Ti'
_chemical_formula_weight 361.19
_chemical_name_systematic
; 
 ? 
;
_space_group_IT_number 4
_symmetry_cell_setting monoclinic
_symmetry_Int_Tables_number 4
_symmetry_space_group_name_Hall 'P 2yb'
_symmetry_space_group_name_H-M 'P 1 21 1'
_atom_sites_solution_hydrogens geom
_atom_sites_solution_primary direct
_atom_sites_solution_secondary difmap
_cell_angle_alpha 90.00
_cell_angle_beta 92.456(2)
_cell_angle_gamma 90.00
_cell_formula_units_Z 2
_cell_length_a 10.5446(8)
_cell_length_b 12.7350(10)
_cell_length_c 6.5426(5)
_cell_measurement_reflns_used 5577
_cell_measurement_temperature 100(2)
_cell_measurement_theta_max 30.06
_cell_measurement_theta_min 2.51
_cell_volume 877.77(12)
_computing_cell_refinement 'SAINT Ver. 7.24A (Bruker-AXS, 2007)'
_computing_data_collection 'SMART Ver. 5.622 (Bruker-AXS, 2000)'
_computing_data_reduction 'SAINT Ver. 7.24A'
_computing_molecular_graphics SHELXTL
_computing_publication_material SHELXTL
_computing_structure_refinement SHELXTL
_computing_structure_solution 'SHELXTL (Sheldrick, 2008)'
_diffrn_ambient_temperature 100(2)
_diffrn_measured_fraction_theta_full 0.969
_diffrn_measured_fraction_theta_max 0.969
_diffrn_measurement_device_type 'Bruker CCD-1000 area detector'
_diffrn_measurement_method '0.30\% \w and 0.4 \% \f scans'
_diffrn_radiation_monochromator graphite
_diffrn_radiation_source 'fine-focus sealed tube'
_diffrn_radiation_type Mo-K\a
_diffrn_radiation_wavelength 0.71073
_diffrn_reflns_av_R_equivalents 0.0000
_diffrn_reflns_av_sigmaI/netI 0.0332
_diffrn_reflns_limit_h_max 14
_diffrn_reflns_limit_h_min -14
_diffrn_reflns_limit_k_max 17
_diffrn_reflns_limit_k_min -17
_diffrn_reflns_limit_l_max 9
_diffrn_reflns_limit_l_min -8
_diffrn_reflns_number 11616
_diffrn_reflns_theta_full 30.06
_diffrn_reflns_theta_max 30.06
_diffrn_reflns_theta_min 2.51
_exptl_absorpt_coefficient_mu 0.784
_exptl_absorpt_correction_T_max 0.8590
_exptl_absorpt_correction_T_min 0.7145
_exptl_absorpt_correction_type multi-scan
_exptl_absorpt_process_details
;
SADABS  (Bruker-AXS, 2007)
;
_exptl_crystal_colour red
_exptl_crystal_density_diffrn 1.367
_exptl_crystal_density_method 'not measured'
_exptl_crystal_description needle
_exptl_crystal_F_000 380
_exptl_crystal_size_max 0.46
_exptl_crystal_size_mid 0.20
_exptl_crystal_size_min 0.20
_refine_diff_density_max 0.406
_refine_diff_density_min -0.244
_refine_diff_density_rms 0.058
_refine_ls_abs_structure_details 'Flack H D (1983), Acta Cryst. A39, 876-881'
_refine_ls_abs_structure_Flack -0.009(16)
_refine_ls_extinction_method none
_refine_ls_goodness_of_fit_ref 1.001
_refine_ls_hydrogen_treatment constr
_refine_ls_matrix_type full
_refine_ls_number_parameters 197
_refine_ls_number_reflns 11624
_refine_ls_number_restraints 1
_refine_ls_restrained_S_all 1.000
_refine_ls_R_factor_all 0.0311
_refine_ls_R_factor_gt 0.0298
_refine_ls_shift/su_max 0.001
_refine_ls_shift/su_mean 0.000
_refine_ls_structure_factor_coef Fsqd
_refine_ls_weighting_details 'calc w=1/[\s^2^(Fo^2^)+(0.0570P)^2^+0.1104P] where P=(Fo^2^+2Fc^2^)/3'
_refine_ls_weighting_scheme calc
_refine_ls_wR_factor_gt 0.0816
_refine_ls_wR_factor_ref 0.0826
_reflns_number_gt 11281
_reflns_number_total 11624
_reflns_threshold_expression I>2\s(I)
_cod_data_source_file cg8010772sup1.cif
_cod_data_source_block west123_100_twin5
_cod_depositor_comments
;
The following automatic conversions were performed:

'_symmetry_cell_setting' value 'Monoclinic' changed to 'monoclinic'
according to /home/saulius/struct/CIF-dictionaries/cif_core.dic
dictionary named 'cif_core.dic' version 2.4.2 from 2011-04-26.

Automatic conversion script
Id: cif_fix_values 1891 2012-01-12 08:04:46Z andrius 
;
_cod_original_sg_symbol_Hall 'P 2yb       '
_cod_original_sg_symbol_H-M 'P 1 21 1    '
_cod_database_code 4509232

loop_
_symmetry_equiv_pos_as_xyz
'x, y, z'
'-x, y+1/2, -z'

loop_
_atom_site_label
_atom_site_type_symbol
_atom_site_fract_x
_atom_site_fract_y
_atom_site_fract_z
_atom_site_U_iso_or_equiv
_atom_site_adp_type
_atom_site_occupancy
_atom_site_symmetry_multiplicity
_atom_site_calc_flag
_atom_site_refinement_flags
Ti1 Ti 0.25012(3) 0.61346(2) 0.16507(4) 0.01148(5) Uani 1 1 d .
Cl1 Cl 0.36252(4) 0.52539(3) -0.09054(5) 0.01836(8) Uani 1 1 d .
Cl2 Cl 0.13665(4) 0.71781(3) -0.08083(6) 0.01889(8) Uani 1 1 d .
C1 C 0.18980(15) 0.43140(11) 0.2563(2) 0.0134(3) Uani 1 1 d .
C2 C 0.18649(15) 0.49842(11) 0.4286(2) 0.0143(3) Uani 1 1 d .
H2 H 0.2394 0.4926 0.5494 0.017 Uiso 1 1 calc R
C3 C 0.09127(15) 0.57590(12) 0.3917(3) 0.0181(3) Uani 1 1 d .
H3 H 0.0693 0.6305 0.4825 0.022 Uiso 1 1 calc R
C4 C 0.03561(15) 0.55684(12) 0.1961(3) 0.0186(3) Uani 1 1 d .
H4 H -0.0325 0.5952 0.1325 0.022 Uiso 1 1 calc R
C5 C 0.09882(15) 0.47061(12) 0.1108(3) 0.0169(3) Uani 1 1 d .
H5 H 0.0828 0.4433 -0.0229 0.020 Uiso 1 1 calc R
C6 C 0.26235(14) 0.32874(12) 0.2501(3) 0.0162(3) Uani 1 1 d .
C7 C 0.40287(15) 0.34282(14) 0.3171(3) 0.0224(3) Uani 1 1 d .
H7A H 0.4442 0.3884 0.2194 0.034 Uiso 1 1 calc R
H7B H 0.4449 0.2742 0.3213 0.034 Uiso 1 1 calc R
H7C H 0.4090 0.3748 0.4534 0.034 Uiso 1 1 calc R
C8 C 0.25077(18) 0.27762(12) 0.0381(3) 0.0244(4) Uani 1 1 d .
H8A H 0.1609 0.2676 -0.0015 0.037 Uiso 1 1 calc R
H8B H 0.2939 0.2094 0.0421 0.037 Uiso 1 1 calc R
H8C H 0.2901 0.3232 -0.0620 0.037 Uiso 1 1 calc R
C9 C 0.20103(17) 0.25426(12) 0.4034(3) 0.0241(4) Uani 1 1 d .
H9A H 0.2060 0.2859 0.5401 0.036 Uiso 1 1 calc R
H9B H 0.2463 0.1870 0.4065 0.036 Uiso 1 1 calc R
H9C H 0.1119 0.2426 0.3611 0.036 Uiso 1 1 calc R
C10 C 0.30693(14) 0.78528(11) 0.3181(2) 0.0133(3) Uani 1 1 d .
C11 C 0.31902(14) 0.70571(11) 0.4652(2) 0.0140(3) Uani 1 1 d .
H11 H 0.2706 0.7001 0.5839 0.017 Uiso 1 1 calc R
C12 C 0.41492(14) 0.63497(11) 0.4086(2) 0.0147(3) Uani 1 1 d .
H12 H 0.4415 0.5737 0.4812 0.018 Uiso 1 1 calc R
C13 C 0.46371(14) 0.67207(12) 0.2250(2) 0.0173(3) Uani 1 1 d .
H13 H 0.5310 0.6414 0.1536 0.021 Uiso 1 1 calc R
C14 C 0.39486(15) 0.76282(12) 0.1663(3) 0.0171(3) Uani 1 1 d .
H14 H 0.4056 0.8023 0.0451 0.020 Uiso 1 1 calc R
C15 C 0.22745(15) 0.88537(11) 0.3398(2) 0.0160(3) Uani 1 1 d .
C16 C 0.23482(16) 0.95545(12) 0.1513(3) 0.0219(4) Uani 1 1 d .
H16A H 0.2044 0.9165 0.0297 0.033 Uiso 1 1 calc R
H16B H 0.3230 0.9771 0.1351 0.033 Uiso 1 1 calc R
H16C H 0.1818 1.0178 0.1682 0.033 Uiso 1 1 calc R
C17 C 0.28380(17) 0.94364(12) 0.5277(3) 0.0221(3) Uani 1 1 d .
H17A H 0.3715 0.9640 0.5034 0.033 Uiso 1 1 calc R
H17B H 0.2826 0.8975 0.6475 0.033 Uiso 1 1 calc R
H17C H 0.2333 1.0066 0.5523 0.033 Uiso 1 1 calc R
C18 C 0.08878(14) 0.85904(12) 0.3801(2) 0.0176(3) Uani 1 1 d .
H18A H 0.0401 0.9242 0.3911 0.026 Uiso 1 1 calc R
H18B H 0.0850 0.8194 0.5081 0.026 Uiso 1 1 calc R
H18C H 0.0526 0.8167 0.2669 0.026 Uiso 1 1 calc R

loop_
_atom_site_aniso_label
_atom_site_aniso_U_11
_atom_site_aniso_U_22
_atom_site_aniso_U_33
_atom_site_aniso_U_23
_atom_site_aniso_U_13
_atom_site_aniso_U_12
Ti1 0.01227(10) 0.01299(10) 0.00918(12) 0.00024(10) 0.00055(9) 0.00112(9)
Cl1 0.02182(19) 0.02158(17) 0.01190(18) -0.00087(13) 0.00336(14) 0.00467(14)
Cl2 0.0221(2) 0.02201(17) 0.01237(18) 0.00235(14) -0.00163(14) 0.00612(15)
C1 0.0138(7) 0.0122(6) 0.0143(8) -0.0011(5) 0.0011(6) -0.0027(5)
C2 0.0189(7) 0.0151(7) 0.0090(7) 0.0002(5) 0.0015(6) -0.0065(5)
C3 0.0188(8) 0.0140(6) 0.0223(9) -0.0032(6) 0.0102(7) -0.0041(6)
C4 0.0111(7) 0.0160(7) 0.0287(9) 0.0003(6) 0.0005(6) -0.0004(5)
C5 0.0157(7) 0.0176(7) 0.0171(8) -0.0030(6) -0.0024(6) -0.0034(6)
C6 0.0132(7) 0.0130(7) 0.0225(8) 0.0001(6) 0.0012(6) 0.0022(6)
C7 0.0195(8) 0.0223(8) 0.0252(9) 0.0061(7) 0.0001(7) 0.0037(6)
C8 0.0286(9) 0.0170(7) 0.0280(9) -0.0072(7) 0.0053(7) 0.0012(7)
C9 0.0260(9) 0.0152(7) 0.0316(10) 0.0024(6) 0.0080(8) 0.0004(6)
C10 0.0125(7) 0.0123(6) 0.0147(7) -0.0001(5) -0.0027(6) -0.0014(5)
C11 0.0158(7) 0.0140(7) 0.0121(7) -0.0022(5) -0.0017(6) -0.0019(5)
C12 0.0135(7) 0.0135(7) 0.0169(8) 0.0006(5) -0.0031(6) 0.0004(5)
C13 0.0105(7) 0.0193(7) 0.0219(9) -0.0009(6) -0.0003(6) -0.0018(6)
C14 0.0165(8) 0.0170(7) 0.0180(8) 0.0030(6) 0.0039(6) -0.0020(6)
C15 0.0195(8) 0.0121(6) 0.0165(8) 0.0017(5) -0.0004(6) 0.0018(5)
C16 0.0270(9) 0.0148(7) 0.0238(9) 0.0059(6) 0.0018(8) 0.0026(6)
C17 0.0241(8) 0.0164(7) 0.0253(9) -0.0037(6) -0.0048(7) 0.0012(6)
C18 0.0162(7) 0.0169(7) 0.0196(8) -0.0001(6) 0.0007(6) 0.0035(6)

loop_
_atom_type_symbol
_atom_type_description
_atom_type_scat_dispersion_real
_atom_type_scat_dispersion_imag
_atom_type_scat_source
C C 0.0033 0.0016 'International Tables Vol C Tables 4.2.6.8 and 6.1.1.4'
H H 0.0000 0.0000 'International Tables Vol C Tables 4.2.6.8 and 6.1.1.4'
Cl Cl 0.1484 0.1585 'International Tables Vol C Tables 4.2.6.8 and 6.1.1.4'
Ti Ti 0.2776 0.4457 'International Tables Vol C Tables 4.2.6.8 and 6.1.1.4'

loop_
_geom_angle_atom_site_label_1
_geom_angle_atom_site_label_2
_geom_angle_atom_site_label_3
_geom_angle
_geom_angle_publ_flag
C12 Ti1 C3 97.15(5) yes
C12 Ti1 Cl2 137.76(4) yes
C3 Ti1 Cl2 101.01(5) yes
C12 Ti1 Cl1 99.07(4) yes
C3 Ti1 Cl1 138.14(4) yes
Cl2 Ti1 Cl1 92.262(16) yes
C12 Ti1 C11 35.04(5) yes
C3 Ti1 C11 77.20(6) yes
Cl2 Ti1 C11 114.29(4) yes
Cl1 Ti1 C11 132.24(4) yes
C12 Ti1 C2 78.55(5) yes
C3 Ti1 C2 35.06(6) yes
Cl2 Ti1 C2 133.37(4) yes
Cl1 Ti1 C2 112.61(4) yes
C11 Ti1 C2 77.95(5) yes
C12 Ti1 C13 34.75(5) yes
C3 Ti1 C13 131.07(6) yes
Cl2 Ti1 C13 112.40(4) yes
Cl1 Ti1 C13 76.56(4) yes
C11 Ti1 C13 57.11(5) yes
C2 Ti1 C13 111.49(6) yes
C12 Ti1 C4 131.29(6) yes
C3 Ti1 C4 34.60(6) yes
Cl2 Ti1 C4 76.99(4) yes
Cl1 Ti1 C4 114.85(4) yes
C11 Ti1 C4 109.63(6) yes
C2 Ti1 C4 57.04(6) yes
C13 Ti1 C4 165.67(5) yes
C12 Ti1 C5 130.85(5) yes
C3 Ti1 C5 57.05(5) yes
Cl2 Ti1 C5 90.65(4) yes
Cl1 Ti1 C5 83.57(4) yes
C11 Ti1 C5 131.69(5) yes
C2 Ti1 C5 56.14(5) yes
C13 Ti1 C5 149.80(5) yes
C4 Ti1 C5 34.00(5) yes
C12 Ti1 C14 57.05(5) yes
C3 Ti1 C14 128.60(5) yes
Cl2 Ti1 C14 82.10(4) yes
Cl1 Ti1 C14 92.27(4) yes
C11 Ti1 C14 56.10(5) yes
C2 Ti1 C14 132.32(6) yes
C13 Ti1 C14 33.93(5) yes
C4 Ti1 C14 146.01(5) yes
C5 Ti1 C14 171.52(6) yes
C12 Ti1 C10 57.05(5) yes
C3 Ti1 C10 95.29(5) yes
Cl2 Ti1 C10 83.40(4) yes
Cl1 Ti1 C10 125.79(4) yes
C11 Ti1 C10 33.51(5) yes
C2 Ti1 C10 108.82(5) yes
C13 Ti1 C10 56.36(5) yes
C4 Ti1 C10 116.53(5) yes
C5 Ti1 C10 150.11(5) yes
C14 Ti1 C10 33.54(5) yes
C12 Ti1 C1 97.87(5) yes
C3 Ti1 C1 57.16(5) yes
Cl2 Ti1 C1 124.01(4) yes
Cl1 Ti1 C1 82.47(4) yes
C11 Ti1 C1 109.59(5) yes
C2 Ti1 C1 33.75(5) yes
C13 Ti1 C1 120.10(5) yes
C4 Ti1 C1 56.30(5) yes
C5 Ti1 C1 33.38(5) yes
C14 Ti1 C1 153.39(6) yes
C10 Ti1 C1 142.17(5) yes
C5 C1 C2 106.51(14) ?
C5 C1 C6 127.96(13) ?
C2 C1 C6 124.82(14) ?
C5 C1 Ti1 71.44(9) ?
C2 C1 Ti1 69.14(8) ?
C6 C1 Ti1 131.59(10) ?
C1 C2 C3 108.95(14) ?
C1 C2 Ti1 77.11(8) ?
C3 C2 Ti1 70.65(9) ?
C1 C2 H2 125.5 ?
C3 C2 H2 125.5 ?
Ti1 C2 H2 118.5 ?
C4 C3 C2 107.41(14) ?
C4 C3 Ti1 74.93(9) ?
C2 C3 Ti1 74.28(9) ?
C4 C3 H3 126.3 ?
C2 C3 H3 126.3 ?
Ti1 C3 H3 116.6 ?
C3 C4 C5 107.96(15) ?
C3 C4 Ti1 70.47(9) ?
C5 C4 Ti1 74.73(9) ?
C3 C4 H4 126.0 ?
C5 C4 H4 126.0 ?
Ti1 C4 H4 120.5 ?
C4 C5 C1 109.07(14) ?
C4 C5 Ti1 71.27(9) ?
C1 C5 Ti1 75.18(9) ?
C4 C5 H5 125.5 ?
C1 C5 H5 125.5 ?
Ti1 C5 H5 119.8 ?
C1 C6 C8 111.71(14) ?
C1 C6 C7 111.89(13) ?
C8 C6 C7 110.25(14) ?
C1 C6 C9 106.66(12) ?
C8 C6 C9 107.95(13) ?
C7 C6 C9 108.17(14) ?
C6 C7 H7A 109.5 ?
C6 C7 H7B 109.5 ?
H7A C7 H7B 109.5 ?
C6 C7 H7C 109.5 ?
H7A C7 H7C 109.5 ?
H7B C7 H7C 109.5 ?
C6 C8 H8A 109.5 ?
C6 C8 H8B 109.5 ?
H8A C8 H8B 109.5 ?
C6 C8 H8C 109.5 ?
H8A C8 H8C 109.5 ?
H8B C8 H8C 109.5 ?
C6 C9 H9A 109.5 ?
C6 C9 H9B 109.5 ?
H9A C9 H9B 109.5 ?
C6 C9 H9C 109.5 ?
H9A C9 H9C 109.5 ?
H9B C9 H9C 109.5 ?
C11 C10 C14 107.03(13) ?
C11 C10 C15 124.85(13) ?
C14 C10 C15 127.49(13) ?
C11 C10 Ti1 69.55(8) ?
C14 C10 Ti1 72.03(9) ?
C15 C10 Ti1 130.48(10) ?
C10 C11 C12 109.02(13) ?
C10 C11 Ti1 76.93(9) ?
C12 C11 Ti1 70.46(8) ?
C10 C11 H11 125.5 ?
C12 C11 H11 125.5 ?
Ti1 C11 H11 118.9 ?
C13 C12 C11 107.51(13) ?
C13 C12 Ti1 75.19(9) ?
C11 C12 Ti1 74.50(8) ?
C13 C12 H12 126.2 ?
C11 C12 H12 126.2 ?
Ti1 C12 H12 116.2 ?
C12 C13 C14 107.75(14) ?
C12 C13 Ti1 70.06(9) ?
C14 C13 Ti1 74.96(9) ?
C12 C13 H13 126.1 ?
C14 C13 H13 126.1 ?
Ti1 C13 H13 120.6 ?
C13 C14 C10 108.63(14) ?
C13 C14 Ti1 71.11(9) ?
C10 C14 Ti1 74.42(9) ?
C13 C14 H14 125.7 ?
C10 C14 H14 125.7 ?
Ti1 C14 H14 120.5 ?
C16 C15 C17 109.46(13) ?
C16 C15 C18 110.39(13) ?
C17 C15 C18 107.89(13) ?
C16 C15 C10 111.34(13) ?
C17 C15 C10 106.35(13) ?
C18 C15 C10 111.26(12) ?
C15 C16 H16A 109.5 ?
C15 C16 H16B 109.5 ?
H16A C16 H16B 109.5 ?
C15 C16 H16C 109.5 ?
H16A C16 H16C 109.5 ?
H16B C16 H16C 109.5 ?
C15 C17 H17A 109.5 ?
C15 C17 H17B 109.5 ?
H17A C17 H17B 109.5 ?
C15 C17 H17C 109.5 ?
H17A C17 H17C 109.5 ?
H17B C17 H17C 109.5 ?
C15 C18 H18A 109.5 ?
C15 C18 H18B 109.5 ?
H18A C18 H18B 109.5 ?
C15 C18 H18C 109.5 ?
H18A C18 H18C 109.5 ?
H18B C18 H18C 109.5 ?

loop_
_geom_bond_atom_site_label_1
_geom_bond_atom_site_label_2
_geom_bond_distance
_geom_bond_publ_flag
Ti1 C12 2.3231(15) yes
Ti1 C3 2.3338(15) yes
Ti1 Cl2 2.3709(5) yes
Ti1 Cl1 2.3726(4) yes
Ti1 C11 2.3754(14) yes
Ti1 C2 2.3809(15) yes
Ti1 C13 2.3891(15) yes
Ti1 C4 2.3910(15) yes
Ti1 C5 2.4356(15) yes
Ti1 C14 2.4386(16) yes
Ti1 C10 2.4694(15) yes
Ti1 C1 2.4837(15) yes
C1 C5 1.413(2) ?
C1 C2 1.416(2) ?
C1 C6 1.516(2) ?
C2 C3 1.421(2) ?
C2 H2 0.9500 ?
C3 C4 1.406(2) ?
C3 H3 0.9500 ?
C4 C5 1.412(2) ?
C4 H4 0.9500 ?
C5 H5 0.9500 ?
C6 C8 1.532(2) ?
C6 C7 1.538(2) ?
C6 C9 1.543(2) ?
C7 H7A 0.9800 ?
C7 H7B 0.9800 ?
C7 H7C 0.9800 ?
C8 H8A 0.9800 ?
C8 H8B 0.9800 ?
C8 H8C 0.9800 ?
C9 H9A 0.9800 ?
C9 H9B 0.9800 ?
C9 H9C 0.9800 ?
C10 C11 1.400(2) ?
C10 C14 1.417(2) ?
C10 C15 1.535(2) ?
C11 C12 1.415(2) ?
C11 H11 0.9500 ?
C12 C13 1.408(2) ?
C12 H12 0.9500 ?
C13 C14 1.409(2) ?
C13 H13 0.9500 ?
C14 H14 0.9500 ?
C15 C16 1.527(2) ?
C15 C17 1.534(2) ?
C15 C18 1.534(2) ?
C16 H16A 0.9800 ?
C16 H16B 0.9800 ?
C16 H16C 0.9800 ?
C17 H17A 0.9800 ?
C17 H17B 0.9800 ?
C17 H17C 0.9800 ?
C18 H18A 0.9800 ?
C18 H18B 0.9800 ?
C18 H18C 0.9800 ?

loop_
_geom_torsion_atom_site_label_1
_geom_torsion_atom_site_label_2
_geom_torsion_atom_site_label_3
_geom_torsion_atom_site_label_4
_geom_torsion
C12 Ti1 C1 C5 172.09(9)
C3 Ti1 C1 C5 78.63(10)
Cl2 Ti1 C1 C5 -2.09(10)
Cl1 Ti1 C1 C5 -89.73(9)
C11 Ti1 C1 C5 137.99(9)
C2 Ti1 C1 C5 116.67(14)
C13 Ti1 C1 C5 -159.39(9)
C4 Ti1 C1 C5 36.97(9)
C14 Ti1 C1 C5 -169.68(11)
C10 Ti1 C1 C5 127.92(10)
C12 Ti1 C1 C2 55.42(10)
C3 Ti1 C1 C2 -38.04(10)
Cl2 Ti1 C1 C2 -118.76(9)
Cl1 Ti1 C1 C2 153.60(9)
C11 Ti1 C1 C2 21.32(10)
C13 Ti1 C1 C2 83.94(10)
C4 Ti1 C1 C2 -79.69(10)
C5 Ti1 C1 C2 -116.67(14)
C14 Ti1 C1 C2 73.65(15)
C10 Ti1 C1 C2 11.25(15)
C12 Ti1 C1 C6 -63.19(14)
C3 Ti1 C1 C6 -156.65(16)
Cl2 Ti1 C1 C6 122.63(13)
Cl1 Ti1 C1 C6 34.99(13)
C11 Ti1 C1 C6 -97.29(14)
C2 Ti1 C1 C6 -118.61(18)
C13 Ti1 C1 C6 -34.67(15)
C4 Ti1 C1 C6 161.69(16)
C5 Ti1 C1 C6 124.72(17)
C14 Ti1 C1 C6 -45.0(2)
C10 Ti1 C1 C6 -107.36(15)
C5 C1 C2 C3 1.95(17)
C6 C1 C2 C3 -169.09(14)
Ti1 C1 C2 C3 64.03(10)
C5 C1 C2 Ti1 -62.08(11)
C6 C1 C2 Ti1 126.88(14)
C12 Ti1 C2 C1 -123.68(10)
C3 Ti1 C2 C1 115.68(14)
Cl2 Ti1 C2 C1 88.36(10)
Cl1 Ti1 C2 C1 -28.52(10)
C11 Ti1 C2 C1 -159.49(10)
C13 Ti1 C2 C1 -112.40(10)
C4 Ti1 C2 C1 77.30(10)
C5 Ti1 C2 C1 36.30(9)
C14 Ti1 C2 C1 -144.45(9)
C10 Ti1 C2 C1 -172.74(10)
C12 Ti1 C2 C3 120.64(10)
Cl2 Ti1 C2 C3 -27.32(11)
Cl1 Ti1 C2 C3 -144.20(8)
C11 Ti1 C2 C3 84.82(10)
C13 Ti1 C2 C3 131.92(10)
C4 Ti1 C2 C3 -38.39(9)
C5 Ti1 C2 C3 -79.38(10)
C14 Ti1 C2 C3 99.87(11)
C10 Ti1 C2 C3 71.58(10)
C1 Ti1 C2 C3 -115.68(14)
C1 C2 C3 C4 -0.05(17)
Ti1 C2 C3 C4 68.20(10)
C1 C2 C3 Ti1 -68.25(11)
C12 Ti1 C3 C4 -171.63(9)
Cl2 Ti1 C3 C4 46.70(9)
Cl1 Ti1 C3 C4 -59.41(12)
C11 Ti1 C3 C4 159.37(10)
C2 Ti1 C3 C4 -113.43(13)
C13 Ti1 C3 C4 179.89(9)
C5 Ti1 C3 C4 -36.86(9)
C14 Ti1 C3 C4 135.33(9)
C10 Ti1 C3 C4 130.98(9)
C1 Ti1 C3 C4 -76.85(10)
C12 Ti1 C3 C2 -58.20(10)
Cl2 Ti1 C3 C2 160.13(8)
Cl1 Ti1 C3 C2 54.02(12)
C11 Ti1 C3 C2 -87.20(10)
C13 Ti1 C3 C2 -66.68(11)
C4 Ti1 C3 C2 113.43(13)
C5 Ti1 C3 C2 76.57(10)
C14 Ti1 C3 C2 -111.24(10)
C10 Ti1 C3 C2 -115.59(9)
C1 Ti1 C3 C2 36.58(8)
C2 C3 C4 C5 -1.88(17)
Ti1 C3 C4 C5 65.88(11)
C2 C3 C4 Ti1 -67.76(10)
C12 Ti1 C4 C3 11.08(12)
Cl2 Ti1 C4 C3 -132.85(9)
Cl1 Ti1 C4 C3 140.73(8)
C11 Ti1 C4 C3 -21.39(10)
C2 Ti1 C4 C3 38.92(9)
C13 Ti1 C4 C3 -0.3(3)
C5 Ti1 C4 C3 115.85(14)
C14 Ti1 C4 C3 -79.36(14)
C10 Ti1 C4 C3 -57.16(11)
C1 Ti1 C4 C3 79.57(10)
C12 Ti1 C4 C5 -104.76(11)
C3 Ti1 C4 C5 -115.85(14)
Cl2 Ti1 C4 C5 111.31(10)
Cl1 Ti1 C4 C5 24.88(11)
C11 Ti1 C4 C5 -137.23(10)
C2 Ti1 C4 C5 -76.93(10)
C13 Ti1 C4 C5 -116.2(2)
C14 Ti1 C4 C5 164.80(10)
C10 Ti1 C4 C5 -173.01(9)
C1 Ti1 C4 C5 -36.27(9)
C3 C4 C5 C1 3.15(18)
Ti1 C4 C5 C1 66.23(11)
C3 C4 C5 Ti1 -63.08(10)
C2 C1 C5 C4 -3.13(17)
C6 C1 C5 C4 167.53(14)
Ti1 C1 C5 C4 -63.71(11)
C2 C1 C5 Ti1 60.57(10)
C6 C1 C5 Ti1 -128.76(15)
C12 Ti1 C5 C4 106.14(11)
C3 Ti1 C5 C4 37.52(10)
Cl2 Ti1 C5 C4 -65.20(10)
Cl1 Ti1 C5 C4 -157.41(10)
C11 Ti1 C5 C4 58.92(12)
C2 Ti1 C5 C4 79.81(11)
C13 Ti1 C5 C4 153.79(11)
C14 Ti1 C5 C4 -96.4(4)
C10 Ti1 C5 C4 12.62(17)
C1 Ti1 C5 C4 116.53(14)
C12 Ti1 C5 C1 -10.39(12)
C3 Ti1 C5 C1 -79.01(10)
Cl2 Ti1 C5 C1 178.27(8)
Cl1 Ti1 C5 C1 86.06(8)
C11 Ti1 C5 C1 -57.60(11)
C2 Ti1 C5 C1 -36.72(9)
C13 Ti1 C5 C1 37.26(15)
C4 Ti1 C5 C1 -116.53(14)
C14 Ti1 C5 C1 147.0(4)
C10 Ti1 C5 C1 -103.91(12)
C5 C1 C6 C8 13.3(2)
C2 C1 C6 C8 -177.57(14)
Ti1 C1 C6 C8 -85.43(16)
C5 C1 C6 C7 137.52(16)
C2 C1 C6 C7 -53.4(2)
Ti1 C1 C6 C7 38.7(2)
C5 C1 C6 C9 -104.39(18)
C2 C1 C6 C9 64.69(19)
Ti1 C1 C6 C9 156.83(12)
C12 Ti1 C10 C11 -37.98(9)
C3 Ti1 C10 C11 57.12(10)
Cl2 Ti1 C10 C11 157.63(9)
Cl1 Ti1 C10 C11 -114.34(8)
C2 Ti1 C10 C11 23.94(10)
C13 Ti1 C10 C11 -79.83(10)
C4 Ti1 C10 C11 85.75(10)
C5 Ti1 C10 C11 77.90(14)
C14 Ti1 C10 C11 -116.72(13)
C1 Ti1 C10 C11 17.36(14)
C12 Ti1 C10 C14 78.74(10)
C3 Ti1 C10 C14 173.84(9)
Cl2 Ti1 C10 C14 -85.65(9)
Cl1 Ti1 C10 C14 2.37(11)
C11 Ti1 C10 C14 116.72(13)
C2 Ti1 C10 C14 140.65(9)
C13 Ti1 C10 C14 36.88(9)
C4 Ti1 C10 C14 -157.53(9)
C5 Ti1 C10 C14 -165.38(11)
C1 Ti1 C10 C14 134.07(11)
C12 Ti1 C10 C15 -156.90(15)
C3 Ti1 C10 C15 -61.80(14)
Cl2 Ti1 C10 C15 38.71(13)
Cl1 Ti1 C10 C15 126.73(12)
C11 Ti1 C10 C15 -118.92(17)
C2 Ti1 C10 C15 -94.99(13)
C13 Ti1 C10 C15 161.24(15)
C4 Ti1 C10 C15 -33.17(15)
C5 Ti1 C10 C15 -41.02(19)
C14 Ti1 C10 C15 124.36(17)
C1 Ti1 C10 C15 -101.57(14)
C14 C10 C11 C12 0.99(17)
C15 C10 C11 C12 -170.52(14)
Ti1 C10 C11 C12 63.69(10)
C14 C10 C11 Ti1 -62.71(11)
C15 C10 C11 Ti1 125.78(14)
C12 Ti1 C11 C10 115.94(13)
C3 Ti1 C11 C10 -120.95(10)
Cl2 Ti1 C11 C10 -24.50(10)
Cl1 Ti1 C11 C10 93.42(9)
C2 Ti1 C11 C10 -156.88(9)
C13 Ti1 C11 C10 77.39(9)
C4 Ti1 C11 C10 -108.69(9)
C5 Ti1 C11 C10 -139.26(9)
C14 Ti1 C11 C10 36.49(8)
C1 Ti1 C11 C10 -168.80(9)
C3 Ti1 C11 C12 123.11(9)
Cl2 Ti1 C11 C12 -140.44(8)
Cl1 Ti1 C11 C12 -22.52(10)
C2 Ti1 C11 C12 87.19(9)
C13 Ti1 C11 C12 -38.55(9)
C4 Ti1 C11 C12 135.37(9)
C5 Ti1 C11 C12 104.81(10)
C14 Ti1 C11 C12 -79.45(9)
C10 Ti1 C11 C12 -115.94(13)
C1 Ti1 C11 C12 75.26(9)
C10 C11 C12 C13 0.64(17)
Ti1 C11 C12 C13 68.55(10)
C10 C11 C12 Ti1 -67.91(10)
C3 Ti1 C12 C13 -168.75(9)
Cl2 Ti1 C12 C13 -53.64(11)
Cl1 Ti1 C12 C13 49.97(9)
C11 Ti1 C12 C13 -113.34(12)
C2 Ti1 C12 C13 161.37(10)
C4 Ti1 C12 C13 -175.07(9)
C5 Ti1 C12 C13 139.30(9)
C14 Ti1 C12 C13 -36.84(9)
C10 Ti1 C12 C13 -77.06(9)
C1 Ti1 C12 C13 133.55(9)
C3 Ti1 C12 C11 -55.41(9)
Cl2 Ti1 C12 C11 59.71(10)
Cl1 Ti1 C12 C11 163.31(8)
C2 Ti1 C12 C11 -85.29(9)
C13 Ti1 C12 C11 113.34(12)
C4 Ti1 C12 C11 -61.72(11)
C5 Ti1 C12 C11 -107.36(9)
C14 Ti1 C12 C11 76.51(9)
C10 Ti1 C12 C11 36.28(8)
C1 Ti1 C12 C11 -113.11(9)
C11 C12 C13 C14 -2.03(17)
Ti1 C12 C13 C14 66.05(11)
C11 C12 C13 Ti1 -68.08(10)
C3 Ti1 C13 C12 14.88(12)
Cl2 Ti1 C13 C12 144.16(8)
Cl1 Ti1 C13 C12 -128.97(9)
C11 Ti1 C13 C12 38.89(8)
C2 Ti1 C13 C12 -19.66(10)
C4 Ti1 C13 C12 15.1(3)
C5 Ti1 C13 C12 -78.73(14)
C14 Ti1 C13 C12 115.67(13)
C10 Ti1 C13 C12 79.22(9)
C1 Ti1 C13 C12 -56.09(10)
C12 Ti1 C13 C14 -115.67(13)
C3 Ti1 C13 C14 -100.80(11)
Cl2 Ti1 C13 C14 28.48(10)
Cl1 Ti1 C13 C14 115.35(9)
C11 Ti1 C13 C14 -76.78(10)
C2 Ti1 C13 C14 -135.34(9)
C4 Ti1 C13 C14 -100.5(2)
C5 Ti1 C13 C14 165.60(10)
C10 Ti1 C13 C14 -36.45(9)
C1 Ti1 C13 C14 -171.76(9)
C12 C13 C14 C10 2.67(17)
Ti1 C13 C14 C10 65.49(11)
C12 C13 C14 Ti1 -62.82(10)
C11 C10 C14 C13 -2.26(17)
C15 C10 C14 C13 168.96(14)
Ti1 C10 C14 C13 -63.35(11)
C11 C10 C14 Ti1 61.09(10)
C15 C10 C14 Ti1 -127.69(15)
C12 Ti1 C14 C13 37.75(9)
C3 Ti1 C14 C13 108.62(10)
Cl2 Ti1 C14 C13 -153.57(9)
Cl1 Ti1 C14 C13 -61.60(9)
C11 Ti1 C14 C13 80.02(10)
C2 Ti1 C14 C13 62.21(12)
C4 Ti1 C14 C13 154.19(10)
C5 Ti1 C14 C13 -122.0(4)
C10 Ti1 C14 C13 116.48(14)
C1 Ti1 C14 C13 16.07(17)
C12 Ti1 C14 C10 -78.73(10)
C3 Ti1 C14 C10 -7.86(12)
Cl2 Ti1 C14 C10 89.95(9)
Cl1 Ti1 C14 C10 -178.08(9)
C11 Ti1 C14 C10 -36.46(9)
C2 Ti1 C14 C10 -54.27(12)
C13 Ti1 C14 C10 -116.48(14)
C4 Ti1 C14 C10 37.71(15)
C5 Ti1 C14 C10 121.5(4)
C1 Ti1 C14 C10 -100.41(12)
C11 C10 C15 C16 -179.90(14)
C14 C10 C15 C16 10.3(2)
Ti1 C10 C15 C16 -87.91(17)
C11 C10 C15 C17 60.93(19)
C14 C10 C15 C17 -108.83(17)
Ti1 C10 C15 C17 152.92(11)
C11 C10 C15 C18 -56.31(19)
C14 C10 C15 C18 133.94(16)
Ti1 C10 C15 C18 35.68(18)
